data_7133504
loop_
_publ_author_name
'Wei, Rui'
'Wang, Xin-Feng'
'Hu, Chaopeng'
'Liu, Liu Leo'

_publ_section_title
;
 (Phosphino)(stannyl)carbene.
;
_journal_issue 72
_journal_name_full 'Chemical communications (Cambridge, England)'
_journal_page_first 9793
_journal_page_last 9796
_journal_paper_doi 10.1039/d4cc03275f
_journal_volume 60
_journal_year 2024
_chemical_formula_moiety 'C54 H62 N3 P Sn'
_chemical_formula_sum 'C54 H62 N3 P Sn'
_chemical_formula_weight 902.72
_space_group_crystal_system monoclinic
_space_group_IT_number 14
_space_group_name_Hall '-P 2ybc'
_space_group_name_H-M_alt 'P 1 21/c 1'
_atom_sites_solution_hydrogens geom
_atom_sites_solution_primary dual
_audit_creation_date 2022-06-07
_audit_creation_method
;
Olex2 1.3
(compiled 2020.11.12 svn.r5f609507 for OlexSys, GUI svn.r6408)
;
_audit_update_record
;
2022-06-10 deposited with the CCDC.	2024-08-13 downloaded from the CCDC.
;
_cell_angle_alpha 90
_cell_angle_beta 90.5410(10)
_cell_angle_gamma 90
_cell_formula_units_Z 4
_cell_length_a 20.5741(4)
_cell_length_b 18.2905(4)
_cell_length_c 12.3909(3)
_cell_measurement_reflns_used 9864
_cell_measurement_temperature 100.0
_cell_measurement_theta_max 68.571
_cell_measurement_theta_min 4.31
_cell_volume 4662.62(18)
_computing_cell_refinement 'SAINT V8.40A (Bruker, 2019)'
_computing_data_reduction 'SAINT V8.40A (Bruker, 2019)'
_computing_molecular_graphics 'Olex2 1.3 (Dolomanov et al., 2009)'
_computing_publication_material 'Olex2 1.3 (Dolomanov et al., 2009)'
_computing_structure_refinement 'SHELXL 2018/3 (Sheldrick, 2015)'
_computing_structure_solution 'SHELXT 2018/2 (Sheldrick, 2018)'
_diffrn_ambient_temperature 100.0
_diffrn_measured_fraction_theta_full 0.999
_diffrn_measured_fraction_theta_max 0.993
_diffrn_measurement_device_type 'Bruker APEX-II CCD'
_diffrn_measurement_method '\f and \w scans'
_diffrn_radiation_type CuK\a
_diffrn_radiation_wavelength 1.54178
_diffrn_reflns_av_R_equivalents 0.0526
_diffrn_reflns_av_unetI/netI 0.0247
_diffrn_reflns_Laue_measured_fraction_full 0.999
_diffrn_reflns_Laue_measured_fraction_max 0.993
_diffrn_reflns_limit_h_max 24
_diffrn_reflns_limit_h_min -24
_diffrn_reflns_limit_k_max 20
_diffrn_reflns_limit_k_min -21
_diffrn_reflns_limit_l_max 14
_diffrn_reflns_limit_l_min -14
_diffrn_reflns_number 73801
_diffrn_reflns_point_group_measured_fraction_full 0.999
_diffrn_reflns_point_group_measured_fraction_max 0.993
_diffrn_reflns_theta_full 67.679
_diffrn_reflns_theta_max 68.737
_diffrn_reflns_theta_min 2.147
_diffrn_source_current 1.11
_diffrn_source_power 0.0555
_diffrn_source_voltage 50.0
_diffrn_standards_number 0
_exptl_absorpt_coefficient_mu 4.967
_exptl_absorpt_correction_T_max 0.7531
_exptl_absorpt_correction_T_min 0.6527
_exptl_absorpt_correction_type multi-scan
_exptl_absorpt_process_details
;
SADABS-2016/2 (Bruker,2016/2) was used for absorption correction.
wR2(int) was 0.1489 before and 0.0551 after correction.
The Ratio of minimum to maximum transmission is 0.8667.
The \l/2 correction factor is Not present.
;
_exptl_crystal_colour 'clear light colourless'
_exptl_crystal_colour_lustre clear
_exptl_crystal_colour_modifier light
_exptl_crystal_colour_primary colourless
_exptl_crystal_density_diffrn 1.286
_exptl_crystal_description block
_exptl_crystal_F_000 1888
_exptl_crystal_size_max 0.74
_exptl_crystal_size_mid 0.19
_exptl_crystal_size_min 0.17
_refine_diff_density_max 0.360
_refine_diff_density_min -0.377
_refine_diff_density_rms 0.049
_refine_ls_extinction_method none
_refine_ls_goodness_of_fit_ref 1.036
_refine_ls_hydrogen_treatment constr
_refine_ls_matrix_type full
_refine_ls_number_parameters 542
_refine_ls_number_reflns 8553
_refine_ls_number_restraints 0
_refine_ls_restrained_S_all 1.036
_refine_ls_R_factor_all 0.0273
_refine_ls_R_factor_gt 0.0226
_refine_ls_shift/su_max 0.002
_refine_ls_shift/su_mean 0.000
_refine_ls_structure_factor_coef Fsqd
_refine_ls_weighting_details 'w=1/[\s^2^(Fo^2^)+(0.0183P)^2^+2.9334P] where P=(Fo^2^+2Fc^2^)/3'
_refine_ls_weighting_scheme calc
_refine_ls_wR_factor_gt 0.0493
_refine_ls_wR_factor_ref 0.0509
_reflns_Friedel_coverage 0.000
_reflns_number_gt 7667
_reflns_number_total 8553
_reflns_threshold_expression 'I > 2\s(I)'
_cod_data_source_file d4cc03275f2.cif
_cod_data_source_block 3
_cod_depositor_comments 'Adding full bibliography for 7133500--7133504.cif.'
_cod_database_code 7133504
_shelx_shelxl_version_number 2018/3
_shelx_space_group_comment
;
The symmetry employed for this shelxl refinement is uniquely defined
by the following loop, which should always be used as a source of
symmetry information in preference to the above space-group names.
They are only intended as comments.
;
_shelx_estimated_absorpt_t_max 0.486
_shelx_estimated_absorpt_t_min 0.120
_olex2_refinement_description
;
1.a Ternary CH refined with riding coordinates:
 C00L(H00L), C00S(H00S), C011(H011), C017(H017)
1.b Secondary CH2 refined with riding coordinates:
 C00I(H00A,H00B), C00K(H00C,H00D)
1.c Aromatic/amide H refined with riding coordinates:
 C00H(H00H), C00M(H00M), C00O(H00O), C00P(H00P), C00R(H00R), C00T(H00T),
 C00U(H00U), C00V(H00V), C00W(H00W), C00X(H00X), C00Y(H00Y), C00Z(H00Z),
 C010(H010), C012(H012), C014(H014), C015(H015), C016(H016), C018(H018),
 C01A(H01G), C01C(H01K), C01D(H01L), C01F(H01P), C01H(H01T), C01I(H01U)
1.d Idealised Me refined as rotating group:
 C013(H01A,H01B,H01C), C019(H01D,H01E,H01F), C01B(H01H,H01I,H01J), C01E(H01M,
 H01N,H01O), C01G(H01Q,H01R,H01S), C01J(H01V,H01W,H01X), C01K(H01Y,H,HA),
 C01L(H01Z,HB,HC), C01M(H01,HD,HE), C01N(H1,HF,HG)
;
_olex2_submission_special_instructions 'No special instructions were received'

loop_
_space_group_symop_operation_xyz
'x, y, z'
'-x, y+1/2, -z+1/2'
'-x, -y, -z'
'x, -y-1/2, z-1/2'

loop_
_atom_site_label
_atom_site_type_symbol
_atom_site_fract_x
_atom_site_fract_y
_atom_site_fract_z
_atom_site_U_iso_or_equiv
_atom_site_adp_type
_atom_site_occupancy
_atom_site_site_symmetry_order
_atom_site_calc_flag
_atom_site_refinement_flags_posn
_atom_site_refinement_flags_adp
_atom_site_refinement_flags_occupancy
_atom_site_disorder_assembly
_atom_site_disorder_group
Sn01 Sn 0.80756(2) 0.51649(2) 0.16777(2) 0.01236(4) Uani 1 1 d . . . . .
P002 P 0.73126(2) 0.41711(2) 0.35723(3) 0.01124(9) Uani 1 1 d . . . . .
N003 N 0.65567(7) 0.43177(8) 0.41120(11) 0.0136(3) Uani 1 1 d . . . . .
N004 N 0.76094(7) 0.39537(8) 0.48195(11) 0.0127(3) Uani 1 1 d . . . . .
N005 N 0.74986(7) 0.62191(9) 0.43715(12) 0.0177(3) Uani 1 1 d . . . . .
C006 C 0.76033(8) 0.50978(10) 0.32060(14) 0.0128(3) Uani 1 1 d . . . . .
C007 C 0.85302(8) 0.61958(10) 0.14006(14) 0.0158(4) Uani 1 1 d . . . . .
C008 C 0.73686(8) 0.49752(10) 0.04359(15) 0.0156(4) Uani 1 1 d . . . . .
C009 C 0.75205(8) 0.56943(10) 0.37767(14) 0.0137(4) Uani 1 1 d . . . . .
C00A C 0.88833(8) 0.44316(10) 0.16211(15) 0.0158(4) Uani 1 1 d . . . . .
C00B C 0.59888(8) 0.42322(10) 0.34379(14) 0.0149(4) Uani 1 1 d . . . . .
C00C C 0.56464(8) 0.48650(11) 0.31146(15) 0.0175(4) Uani 1 1 d . . . . .
C00D C 0.71171(9) 0.74352(11) 0.38648(15) 0.0204(4) Uani 1 1 d . . . . .
C00E C 0.82602(8) 0.37064(10) 0.50491(14) 0.0137(4) Uani 1 1 d . . . . .
C00F C 0.70786(9) 0.68234(10) 0.45412(15) 0.0176(4) Uani 1 1 d . . . . .
C00G C 0.57813(8) 0.35317(11) 0.31030(15) 0.0179(4) Uani 1 1 d . . . . .
C00H C 0.93187(9) 0.38975(11) 0.58480(15) 0.0201(4) Uani 1 1 d . . . . .
H00H H 0.962633 0.420748 0.619575 0.024 Uiso 1 1 calc R U . . .
C00I C 0.65056(8) 0.41352(10) 0.52638(14) 0.0152(4) Uani 1 1 d . . . . .
H00A H 0.633305 0.363419 0.535802 0.018 Uiso 1 1 calc R U . . .
H00B H 0.621496 0.448363 0.563482 0.018 Uiso 1 1 calc R U . . .
C00J C 0.84250(8) 0.29752(10) 0.48161(15) 0.0171(4) Uani 1 1 d . . . . .
C00K C 0.71951(8) 0.41910(11) 0.57093(14) 0.0158(4) Uani 1 1 d . . . . .
H00C H 0.729743 0.470021 0.592209 0.019 Uiso 1 1 calc R U . . .
H00D H 0.725373 0.386919 0.634516 0.019 Uiso 1 1 calc R U . . .
C00L C 0.61147(9) 0.28323(10) 0.34703(16) 0.0197(4) Uani 1 1 d . . . . .
H00L H 0.650059 0.297448 0.391980 0.024 Uiso 1 1 calc R U . . .
C00M C 0.82723(9) 0.67160(11) 0.06952(16) 0.0211(4) Uani 1 1 d . . . . .
H00M H 0.787064 0.662223 0.033699 0.025 Uiso 1 1 calc R U . . .
C00N C 0.87163(8) 0.41809(10) 0.55330(14) 0.0157(4) Uani 1 1 d . . . . .
C00O C 0.52406(9) 0.34819(12) 0.24142(16) 0.0242(4) Uani 1 1 d . . . . .
H00O H 0.509617 0.301469 0.217822 0.029 Uiso 1 1 calc R U . . .
C00P C 0.91280(9) 0.63413(11) 0.19008(15) 0.0206(4) Uani 1 1 d . . . . .
H00P H 0.931451 0.598986 0.237587 0.025 Uiso 1 1 calc R U . . .
C00Q C 0.66798(9) 0.68115(11) 0.54476(15) 0.0203(4) Uani 1 1 d . . . . .
C00R C 0.75431(9) 0.50614(11) -0.06419(15) 0.0209(4) Uani 1 1 d . . . . .
H00R H 0.797000 0.521841 -0.081341 0.025 Uiso 1 1 calc R U . . .
C00S C 0.58284(8) 0.56234(10) 0.35048(15) 0.0182(4) Uani 1 1 d . . . . .
H00S H 0.623247 0.557947 0.395508 0.022 Uiso 1 1 calc R U . . .
C00T C 0.94750(9) 0.31766(11) 0.56634(16) 0.0234(4) Uani 1 1 d . . . . .
H00T H 0.988337 0.299017 0.589843 0.028 Uiso 1 1 calc R U . . .
C00U C 0.94514(9) 0.69920(12) 0.17116(17) 0.0257(5) Uani 1 1 d . . . . .
H00U H 0.985687 0.708575 0.205775 0.031 Uiso 1 1 calc R U . . .
C00V C 0.51134(9) 0.47810(12) 0.24200(16) 0.0239(4) Uani 1 1 d . . . . .
H00V H 0.488333 0.520244 0.218215 0.029 Uiso 1 1 calc R U . . .
C00W C 0.67234(10) 0.80323(11) 0.41011(17) 0.0246(4) Uani 1 1 d . . . . .
H00W H 0.673595 0.845143 0.364901 0.030 Uiso 1 1 calc R U . . .
C00X C 0.85960(10) 0.73709(12) 0.05094(17) 0.0254(4) Uani 1 1 d . . . . .
H00X H 0.841329 0.772442 0.003380 0.030 Uiso 1 1 calc R U . . .
C00Y C 0.90529(10) 0.39935(12) 0.24884(16) 0.0241(4) Uani 1 1 d . . . . .
H00Y H 0.877494 0.397295 0.309548 0.029 Uiso 1 1 calc R U . . .
C00Z C 1.00297(9) 0.36082(12) 0.16196(18) 0.0280(5) Uani 1 1 d . . . . .
H00Z H 1.042222 0.333461 0.162564 0.034 Uiso 1 1 calc R U . . .
C010 C 0.71007(10) 0.49204(12) -0.14633(16) 0.0272(5) Uani 1 1 d . . . . .
H010 H 0.722701 0.497636 -0.219410 0.033 Uiso 1 1 calc R U . . .
C011 C 0.85961(8) 0.49945(10) 0.56781(15) 0.0180(4) Uani 1 1 d . . . . .
H011 H 0.814737 0.510292 0.540546 0.022 Uiso 1 1 calc R U . . .
C012 C 0.49128(9) 0.41003(12) 0.20708(17) 0.0272(5) Uani 1 1 d . . . . .
H012 H 0.454998 0.405691 0.159519 0.033 Uiso 1 1 calc R U . . .
C013 C 0.90735(9) 0.54437(11) 0.50073(18) 0.0258(4) Uani 1 1 d . . . . .
H01A H 0.951135 0.539886 0.531850 0.039 Uiso 1 1 calc R U . . .
H01B H 0.894107 0.595836 0.501049 0.039 Uiso 1 1 calc R U . . .
H01C H 0.907350 0.526127 0.426363 0.039 Uiso 1 1 calc R U . . .
C014 C 0.67350(9) 0.47527(11) 0.06624(16) 0.0215(4) Uani 1 1 d . . . . .
H014 H 0.660669 0.469148 0.139127 0.026 Uiso 1 1 calc R U . . .
C015 C 0.62943(10) 0.74201(12) 0.56451(16) 0.0257(4) Uani 1 1 d . . . . .
H015 H 0.601196 0.741893 0.624728 0.031 Uiso 1 1 calc R U . . .
C016 C 0.92979(10) 0.44427(11) 0.07369(17) 0.0251(4) Uani 1 1 d . . . . .
H016 H 0.918983 0.473435 0.012675 0.030 Uiso 1 1 calc R U . . .
C017 C 0.79485(9) 0.24561(11) 0.42717(16) 0.0211(4) Uani 1 1 d . . . . .
H017 H 0.763973 0.275895 0.383250 0.025 Uiso 1 1 calc R U . . .
C018 C 0.63143(10) 0.80276(12) 0.49809(17) 0.0267(5) Uani 1 1 d . . . . .
H018 H 0.604829 0.843957 0.512825 0.032 Uiso 1 1 calc R U . . .
C019 C 0.75576(10) 0.74437(12) 0.29064(17) 0.0291(5) Uani 1 1 d . . . . .
H01D H 0.798746 0.726015 0.311965 0.044 Uiso 1 1 calc R U . . .
H01E H 0.759793 0.794511 0.263660 0.044 Uiso 1 1 calc R U . . .
H01F H 0.737493 0.713123 0.233703 0.044 Uiso 1 1 calc R U . . .
C01A C 0.90371(9) 0.27238(11) 0.51357(16) 0.0224(4) Uani 1 1 d . . . . .
H01G H 0.915566 0.223218 0.498811 0.027 Uiso 1 1 calc R U . . .
C01B C 0.59720(10) 0.61464(12) 0.25712(17) 0.0264(5) Uani 1 1 d . . . . .
H01H H 0.558319 0.619743 0.211453 0.040 Uiso 1 1 calc R U . . .
H01I H 0.632937 0.595046 0.214114 0.040 Uiso 1 1 calc R U . . .
H01J H 0.609535 0.662581 0.286085 0.040 Uiso 1 1 calc R U . . .
C01C C 0.91840(10) 0.75057(12) 0.10184(17) 0.0256(4) Uani 1 1 d . . . . .
H01K H 0.940564 0.795282 0.089204 0.031 Uiso 1 1 calc R U . . .
C01D C 0.98668(10) 0.40332(12) 0.07361(19) 0.0306(5) Uani 1 1 d . . . . .
H01L H 1.014392 0.404549 0.012739 0.037 Uiso 1 1 calc R U . . .
C01E C 0.66675(10) 0.61552(12) 0.61717(16) 0.0259(4) Uani 1 1 d . . . . .
H01M H 0.637596 0.624814 0.677739 0.039 Uiso 1 1 calc R U . . .
H01N H 0.710697 0.605811 0.644795 0.039 Uiso 1 1 calc R U . . .
H01O H 0.651148 0.573019 0.576320 0.039 Uiso 1 1 calc R U . . .
C01F C 0.64785(10) 0.46994(12) -0.12278(18) 0.0298(5) Uani 1 1 d . . . . .
H01P H 0.617776 0.460138 -0.179608 0.036 Uiso 1 1 calc R U . . .
C01G C 0.86313(10) 0.52248(13) 0.68631(17) 0.0301(5) Uani 1 1 d . . . . .
H01Q H 0.833337 0.492289 0.728528 0.045 Uiso 1 1 calc R U . . .
H01R H 0.850691 0.574008 0.692753 0.045 Uiso 1 1 calc R U . . .
H01S H 0.907604 0.515918 0.713606 0.045 Uiso 1 1 calc R U . . .
C01H C 0.96202(10) 0.35833(13) 0.24916(18) 0.0310(5) Uani 1 1 d . . . . .
H01T H 0.972615 0.328501 0.309569 0.037 Uiso 1 1 calc R U . . .
C01I C 0.62899(10) 0.46197(12) -0.01650(18) 0.0289(5) Uani 1 1 d . . . . .
H01U H 0.585845 0.447473 -0.000197 0.035 Uiso 1 1 calc R U . . .
C01J C 0.63613(11) 0.23804(13) 0.25212(19) 0.0339(5) Uani 1 1 d . . . . .
H01V H 0.660561 0.195823 0.279442 0.051 Uiso 1 1 calc R U . . .
H01W H 0.664545 0.268304 0.207465 0.051 Uiso 1 1 calc R U . . .
H01X H 0.599104 0.221027 0.208589 0.051 Uiso 1 1 calc R U . . .
C01K C 0.56667(10) 0.23728(12) 0.41806(18) 0.0281(5) Uani 1 1 d . . . . .
H01Y H 0.529362 0.220380 0.375085 0.042 Uiso 1 1 calc R U . . .
H H 0.551306 0.267080 0.478392 0.042 Uiso 1 1 calc R U . . .
HA H 0.590670 0.194975 0.446138 0.042 Uiso 1 1 calc R U . . .
C01L C 0.52943(10) 0.59462(12) 0.42170(19) 0.0294(5) Uani 1 1 d . . . . .
H01Z H 0.542717 0.643208 0.446911 0.044 Uiso 1 1 calc R U . . .
HB H 0.522485 0.562602 0.483944 0.044 Uiso 1 1 calc R U . . .
HC H 0.488981 0.598679 0.379735 0.044 Uiso 1 1 calc R U . . .
C01M C 0.75518(11) 0.20577(13) 0.5121(2) 0.0380(6) Uani 1 1 d . . . . .
H01 H 0.784254 0.176385 0.557816 0.057 Uiso 1 1 calc R U . . .
HD H 0.723423 0.173728 0.476462 0.057 Uiso 1 1 calc R U . . .
HE H 0.732360 0.241564 0.556812 0.057 Uiso 1 1 calc R U . . .
C01N C 0.82702(11) 0.19118(14) 0.3506(2) 0.0397(6) Uani 1 1 d . . . . .
H1 H 0.853849 0.217757 0.298770 0.059 Uiso 1 1 calc R U . . .
HF H 0.793405 0.163497 0.311751 0.059 Uiso 1 1 calc R U . . .
HG H 0.854424 0.157420 0.392305 0.059 Uiso 1 1 calc R U . . .

loop_
_atom_site_aniso_label
_atom_site_aniso_U_11
_atom_site_aniso_U_22
_atom_site_aniso_U_33
_atom_site_aniso_U_23
_atom_site_aniso_U_13
_atom_site_aniso_U_12
Sn01 0.01252(6) 0.01278(7) 0.01181(6) 0.00106(5) 0.00208(4) -0.00126(4)
P002 0.01070(19) 0.0105(2) 0.0125(2) 0.00095(17) 0.00163(16) -0.00007(16)
N003 0.0103(7) 0.0168(8) 0.0136(7) 0.0023(6) 0.0023(6) 0.0000(6)
N004 0.0114(7) 0.0151(8) 0.0116(7) 0.0012(6) 0.0022(5) 0.0020(6)
N005 0.0202(8) 0.0153(9) 0.0176(8) -0.0027(7) -0.0008(6) 0.0027(6)
C006 0.0127(8) 0.0133(9) 0.0124(8) 0.0021(7) 0.0029(6) 0.0002(7)
C007 0.0173(8) 0.0151(10) 0.0151(9) 0.0011(7) 0.0047(7) -0.0022(7)
C008 0.0175(9) 0.0121(10) 0.0171(9) -0.0019(7) -0.0007(7) 0.0017(7)
C009 0.0111(8) 0.0158(10) 0.0143(9) 0.0057(7) -0.0001(6) -0.0014(7)
C00A 0.0151(8) 0.0123(10) 0.0199(9) -0.0023(7) 0.0025(7) -0.0015(7)
C00B 0.0095(8) 0.0201(10) 0.0153(9) 0.0013(7) 0.0028(7) -0.0017(7)
C00C 0.0124(8) 0.0207(10) 0.0194(9) 0.0026(8) 0.0028(7) -0.0018(7)
C00D 0.0230(9) 0.0191(11) 0.0192(10) -0.0005(8) -0.0034(8) 0.0003(8)
C00E 0.0128(8) 0.0164(10) 0.0118(8) 0.0049(7) 0.0022(6) 0.0022(7)
C00F 0.0181(9) 0.0156(10) 0.0193(9) -0.0047(8) -0.0033(7) 0.0025(7)
C00G 0.0141(8) 0.0202(10) 0.0196(9) -0.0001(8) 0.0035(7) -0.0015(7)
C00H 0.0140(8) 0.0267(11) 0.0197(10) 0.0031(8) -0.0013(7) -0.0010(8)
C00I 0.0138(8) 0.0175(10) 0.0143(9) 0.0019(7) 0.0039(7) -0.0007(7)
C00J 0.0173(9) 0.0165(10) 0.0175(9) 0.0049(7) 0.0023(7) 0.0008(7)
C00K 0.0146(8) 0.0202(10) 0.0125(9) 0.0000(7) 0.0022(7) 0.0019(7)
C00L 0.0179(9) 0.0168(10) 0.0245(10) -0.0037(8) 0.0012(7) -0.0016(7)
C00M 0.0183(9) 0.0217(11) 0.0233(10) 0.0034(8) -0.0023(7) -0.0035(8)
C00N 0.0156(8) 0.0192(10) 0.0124(8) 0.0029(7) 0.0039(7) 0.0003(7)
C00O 0.0194(9) 0.0237(11) 0.0294(11) -0.0037(9) -0.0014(8) -0.0052(8)
C00P 0.0215(9) 0.0215(11) 0.0189(10) 0.0040(8) -0.0023(7) -0.0013(8)
C00Q 0.0236(9) 0.0198(11) 0.0174(9) -0.0037(8) -0.0013(7) 0.0020(8)
C00R 0.0229(9) 0.0215(11) 0.0182(9) 0.0002(8) 0.0010(7) 0.0017(8)
C00S 0.0124(8) 0.0181(10) 0.0239(10) 0.0030(8) 0.0013(7) 0.0004(7)
C00T 0.0147(9) 0.0278(12) 0.0276(11) 0.0068(9) -0.0009(8) 0.0068(8)
C00U 0.0206(9) 0.0251(12) 0.0311(11) 0.0051(9) -0.0060(8) -0.0067(8)
C00V 0.0164(9) 0.0250(11) 0.0304(11) 0.0059(9) -0.0029(8) 0.0011(8)
C00W 0.0294(10) 0.0166(11) 0.0277(11) 0.0014(8) -0.0065(8) 0.0032(8)
C00X 0.0273(10) 0.0216(11) 0.0272(11) 0.0105(9) -0.0035(8) -0.0031(8)
C00Y 0.0254(10) 0.0280(12) 0.0190(10) 0.0017(8) 0.0055(8) 0.0078(8)
C00Z 0.0163(9) 0.0222(11) 0.0454(13) -0.0084(10) 0.0015(9) 0.0015(8)
C010 0.0352(11) 0.0284(12) 0.0177(10) -0.0037(8) -0.0044(8) 0.0088(9)
C011 0.0142(8) 0.0167(11) 0.0230(10) -0.0028(7) 0.0000(7) -0.0017(7)
C012 0.0184(9) 0.0324(13) 0.0306(11) -0.0001(9) -0.0087(8) -0.0042(9)
C013 0.0230(10) 0.0177(11) 0.0369(12) 0.0014(9) 0.0048(9) -0.0027(8)
C014 0.0193(9) 0.0208(11) 0.0245(10) -0.0020(8) 0.0020(8) 0.0019(8)
C015 0.0274(10) 0.0289(12) 0.0208(10) -0.0070(9) 0.0006(8) 0.0070(9)
C016 0.0293(10) 0.0209(11) 0.0254(11) 0.0037(9) 0.0111(8) 0.0002(8)
C017 0.0200(9) 0.0144(10) 0.0288(11) 0.0011(8) -0.0003(8) 0.0024(8)
C018 0.0319(11) 0.0213(11) 0.0269(11) -0.0062(9) -0.0044(9) 0.0123(9)
C019 0.0303(11) 0.0297(12) 0.0272(11) 0.0071(9) 0.0036(9) 0.0050(9)
C01A 0.0212(9) 0.0167(10) 0.0293(11) 0.0044(8) 0.0024(8) 0.0064(8)
C01B 0.0251(10) 0.0246(12) 0.0294(11) 0.0090(9) -0.0040(8) -0.0035(8)
C01C 0.0254(10) 0.0214(11) 0.0300(11) 0.0053(9) -0.0004(8) -0.0098(8)
C01D 0.0275(11) 0.0243(12) 0.0405(13) -0.0061(10) 0.0207(9) -0.0026(9)
C01E 0.0326(11) 0.0258(12) 0.0193(10) -0.0008(8) 0.0025(8) 0.0032(9)
C01F 0.0277(11) 0.0264(13) 0.0351(12) -0.0103(9) -0.0159(9) 0.0101(9)
C01G 0.0285(11) 0.0354(13) 0.0263(11) -0.0121(10) 0.0000(8) 0.0005(9)
C01H 0.0298(11) 0.0337(13) 0.0293(12) 0.0006(10) -0.0024(9) 0.0125(9)
C01I 0.0187(9) 0.0273(12) 0.0407(13) -0.0078(10) -0.0035(9) 0.0018(8)
C01J 0.0363(12) 0.0311(13) 0.0342(12) -0.0102(10) 0.0034(10) 0.0057(10)
C01K 0.0250(10) 0.0186(11) 0.0409(13) 0.0034(9) 0.0050(9) -0.0021(8)
C01L 0.0210(10) 0.0244(12) 0.0429(13) -0.0040(10) 0.0088(9) 0.0007(8)
C01M 0.0389(13) 0.0312(14) 0.0439(14) 0.0046(11) 0.0029(11) -0.0152(10)
C01N 0.0342(12) 0.0353(14) 0.0494(15) -0.0190(12) -0.0001(11) 0.0028(10)

loop_
_atom_type_symbol
_atom_type_description
_atom_type_scat_dispersion_real
_atom_type_scat_dispersion_imag
_atom_type_scat_source
C C 0.0181 0.0091 'International Tables Vol C Tables 4.2.6.8 and 6.1.1.4'
H H 0.0000 0.0000 'International Tables Vol C Tables 4.2.6.8 and 6.1.1.4'
N N 0.0311 0.0180 'International Tables Vol C Tables 4.2.6.8 and 6.1.1.4'
P P 0.2955 0.4335 'International Tables Vol C Tables 4.2.6.8 and 6.1.1.4'
Sn Sn 0.0259 5.4591 'International Tables Vol C Tables 4.2.6.8 and 6.1.1.4'

loop_
_geom_angle_atom_site_label_1
_geom_angle_atom_site_label_2
_geom_angle_atom_site_label_3
_geom_angle
_geom_angle_site_symmetry_1
_geom_angle_site_symmetry_3
_geom_angle_publ_flag
C007 Sn01 C006 113.36(7) . . ?
C007 Sn01 C008 108.92(7) . . ?
C007 Sn01 C00A 101.95(7) . . ?
C008 Sn01 C006 108.44(7) . . ?
C008 Sn01 C00A 113.51(7) . . ?
C00A Sn01 C006 110.65(7) . . ?
N003 P002 C006 104.33(7) . . ?
N004 P002 N003 90.08(7) . . ?
N004 P002 C006 108.75(8) . . ?
C00B N003 P002 119.33(11) . . ?
C00B N003 C00I 118.28(13) . . ?
C00I N003 P002 114.53(11) . . ?
C00E N004 P002 125.28(11) . . ?
C00E N004 C00K 119.41(14) . . ?
C00K N004 P002 114.03(11) . . ?
C009 N005 C00F 137.16(16) . . ?
P002 C006 Sn01 114.77(9) . . ?
C009 C006 Sn01 119.44(13) . . ?
C009 C006 P002 125.73(13) . . ?
C00M C007 Sn01 122.64(13) . . ?
C00M C007 C00P 118.46(17) . . ?
C00P C007 Sn01 118.82(14) . . ?
C00R C008 Sn01 119.45(13) . . ?
C00R C008 C014 118.32(17) . . ?
C014 C008 Sn01 122.22(14) . . ?
N005 C009 C006 173.02(18) . . ?
C00Y C00A Sn01 121.93(13) . . ?
C00Y C00A C016 117.85(17) . . ?
C016 C00A Sn01 119.87(14) . . ?
C00C C00B N003 118.45(16) . . ?
C00C C00B C00G 120.82(16) . . ?
C00G C00B N003 120.74(16) . . ?
C00B C00C C00S 122.63(16) . . ?
C00V C00C C00B 118.16(18) . . ?
C00V C00C C00S 119.20(17) . . ?
C00F C00D C019 121.31(17) . . ?
C00W C00D C00F 117.68(18) . . ?
C00W C00D C019 121.01(18) . . ?
C00J C00E N004 118.86(16) . . ?
C00N C00E N004 120.36(16) . . ?
C00N C00E C00J 120.74(16) . . ?
C00D C00F N005 119.70(17) . . ?
C00Q C00F N005 118.02(17) . . ?
C00Q C00F C00D 122.02(17) . . ?
C00B C00G C00L 122.81(16) . . ?
C00O C00G C00B 118.36(18) . . ?
C00O C00G C00L 118.83(17) . . ?
C00N C00H H00H 119.4 . . ?
C00T C00H H00H 119.4 . . ?
C00T C00H C00N 121.15(18) . . ?
N003 C00I H00A 110.7 . . ?
N003 C00I H00B 110.7 . . ?
N003 C00I C00K 105.19(13) . . ?
H00A C00I H00B 108.8 . . ?
C00K C00I H00A 110.7 . . ?
C00K C00I H00B 110.7 . . ?
C00E C00J C017 121.91(16) . . ?
C01A C00J C00E 118.21(17) . . ?
C01A C00J C017 119.84(17) . . ?
N004 C00K C00I 104.73(14) . . ?
N004 C00K H00C 110.8 . . ?
N004 C00K H00D 110.8 . . ?
C00I C00K H00C 110.8 . . ?
C00I C00K H00D 110.8 . . ?
H00C C00K H00D 108.9 . . ?
C00G C00L H00L 107.6 . . ?
C00G C00L C01J 112.16(17) . . ?
C00G C00L C01K 111.21(15) . . ?
C01J C00L H00L 107.6 . . ?
C01J C00L C01K 110.58(17) . . ?
C01K C00L H00L 107.6 . . ?
C007 C00M H00M 119.6 . . ?
C00X C00M C007 120.78(17) . . ?
C00X C00M H00M 119.6 . . ?
C00E C00N C011 123.06(16) . . ?
C00H C00N C00E 118.47(17) . . ?
C00H C00N C011 118.40(16) . . ?
C00G C00O H00O 119.4 . . ?
C012 C00O C00G 121.17(19) . . ?
C012 C00O H00O 119.4 . . ?
C007 C00P H00P 119.6 . . ?
C00U C00P C007 120.71(18) . . ?
C00U C00P H00P 119.6 . . ?
C00F C00Q C01E 120.45(17) . . ?
C015 C00Q C00F 118.01(18) . . ?
C015 C00Q C01E 121.54(18) . . ?
C008 C00R H00R 119.7 . . ?
C010 C00R C008 120.64(18) . . ?
C010 C00R H00R 119.7 . . ?
C00C C00S H00S 107.8 . . ?
C00C C00S C01B 112.31(16) . . ?
C00C C00S C01L 111.09(15) . . ?
C01B C00S H00S 107.8 . . ?
C01B C00S C01L 109.77(16) . . ?
C01L C00S H00S 107.8 . . ?
C00H C00T H00T 120.0 . . ?
C00H C00T C01A 119.98(17) . . ?
C01A C00T H00T 120.0 . . ?
C00P C00U H00U 120.0 . . ?
C01C C00U C00P 120.00(18) . . ?
C01C C00U H00U 120.0 . . ?
C00C C00V H00V 119.2 . . ?
C012 C00V C00C 121.57(19) . . ?
C012 C00V H00V 119.2 . . ?
C00D C00W H00W 119.3 . . ?
C018 C00W C00D 121.35(19) . . ?
C018 C00W H00W 119.3 . . ?
C00M C00X H00X 120.1 . . ?
C01C C00X C00M 119.80(19) . . ?
C01C C00X H00X 120.1 . . ?
C00A C00Y H00Y 119.3 . . ?
C00A C00Y C01H 121.45(18) . . ?
C01H C00Y H00Y 119.3 . . ?
C01D C00Z H00Z 120.2 . . ?
C01H C00Z H00Z 120.2 . . ?
C01H C00Z C01D 119.65(19) . . ?
C00R C010 H010 119.8 . . ?
C01F C010 C00R 120.38(19) . . ?
C01F C010 H010 119.8 . . ?
C00N C011 H011 107.8 . . ?
C00N C011 C013 110.81(15) . . ?
C00N C011 C01G 112.17(16) . . ?
C013 C011 H011 107.8 . . ?
C01G C011 H011 107.8 . . ?
C01G C011 C013 110.41(16) . . ?
C00O C012 H012 120.1 . . ?
C00V C012 C00O 119.88(18) . . ?
C00V C012 H012 120.1 . . ?
C011 C013 H01A 109.5 . . ?
C011 C013 H01B 109.5 . . ?
C011 C013 H01C 109.5 . . ?
H01A C013 H01B 109.5 . . ?
H01A C013 H01C 109.5 . . ?
H01B C013 H01C 109.5 . . ?
C008 C014 H014 119.6 . . ?
C01I C014 C008 120.84(19) . . ?
C01I C014 H014 119.6 . . ?
C00Q C015 H015 119.4 . . ?
C018 C015 C00Q 121.22(19) . . ?
C018 C015 H015 119.4 . . ?
C00A C016 H016 119.5 . . ?
C01D C016 C00A 120.93(19) . . ?
C01D C016 H016 119.5 . . ?
C00J C017 H017 107.4 . . ?
C00J C017 C01M 109.87(17) . . ?
C00J C017 C01N 113.64(16) . . ?
C01M C017 H017 107.4 . . ?
C01M C017 C01N 110.79(19) . . ?
C01N C017 H017 107.4 . . ?
C00W C018 C015 119.69(18) . . ?
C00W C018 H018 120.2 . . ?
C015 C018 H018 120.2 . . ?
C00D C019 H01D 109.5 . . ?
C00D C019 H01E 109.5 . . ?
C00D C019 H01F 109.5 . . ?
H01D C019 H01E 109.5 . . ?
H01D C019 H01F 109.5 . . ?
H01E C019 H01F 109.5 . . ?
C00J C01A H01G 119.4 . . ?
C00T C01A C00J 121.27(18) . . ?
C00T C01A H01G 119.4 . . ?
C00S C01B H01H 109.5 . . ?
C00S C01B H01I 109.5 . . ?
C00S C01B H01J 109.5 . . ?
H01H C01B H01I 109.5 . . ?
H01H C01B H01J 109.5 . . ?
H01I C01B H01J 109.5 . . ?
C00U C01C H01K 119.9 . . ?
C00X C01C C00U 120.24(19) . . ?
C00X C01C H01K 119.9 . . ?
C00Z C01D C016 120.05(19) . . ?
C00Z C01D H01L 120.0 . . ?
C016 C01D H01L 120.0 . . ?
C00Q C01E H01M 109.5 . . ?
C00Q C01E H01N 109.5 . . ?
C00Q C01E H01O 109.5 . . ?
H01M C01E H01N 109.5 . . ?
H01M C01E H01O 109.5 . . ?
H01N C01E H01O 109.5 . . ?
C010 C01F H01P 119.9 . . ?
C010 C01F C01I 120.15(19) . . ?
C01I C01F H01P 119.9 . . ?
C011 C01G H01Q 109.5 . . ?
C011 C01G H01R 109.5 . . ?
C011 C01G H01S 109.5 . . ?
H01Q C01G H01R 109.5 . . ?
H01Q C01G H01S 109.5 . . ?
H01R C01G H01S 109.5 . . ?
C00Y C01H H01T 120.0 . . ?
C00Z C01H C00Y 120.0(2) . . ?
C00Z C01H H01T 120.0 . . ?
C014 C01I H01U 120.2 . . ?
C01F C01I C014 119.66(19) . . ?
C01F C01I H01U 120.2 . . ?
C00L C01J H01V 109.5 . . ?
C00L C01J H01W 109.5 . . ?
C00L C01J H01X 109.5 . . ?
H01V C01J H01W 109.5 . . ?
H01V C01J H01X 109.5 . . ?
H01W C01J H01X 109.5 . . ?
C00L C01K H01Y 109.5 . . ?
C00L C01K H 109.5 . . ?
C00L C01K HA 109.5 . . ?
H01Y C01K H 109.5 . . ?
H01Y C01K HA 109.5 . . ?
H C01K HA 109.5 . . ?
C00S C01L H01Z 109.5 . . ?
C00S C01L HB 109.5 . . ?
C00S C01L HC 109.5 . . ?
H01Z C01L HB 109.5 . . ?
H01Z C01L HC 109.5 . . ?
HB C01L HC 109.5 . . ?
C017 C01M H01 109.5 . . ?
C017 C01M HD 109.5 . . ?
C017 C01M HE 109.5 . . ?
H01 C01M HD 109.5 . . ?
H01 C01M HE 109.5 . . ?
HD C01M HE 109.5 . . ?
C017 C01N H1 109.5 . . ?
C017 C01N HF 109.5 . . ?
C017 C01N HG 109.5 . . ?
H1 C01N HF 109.5 . . ?
H1 C01N HG 109.5 . . ?
HF C01N HG 109.5 . . ?

loop_
_geom_bond_atom_site_label_1
_geom_bond_atom_site_label_2
_geom_bond_distance
_geom_bond_site_symmetry_2
_geom_bond_publ_flag
Sn01 C006 2.1401(16) . ?
Sn01 C007 2.1340(18) . ?
Sn01 C008 2.1358(18) . ?
Sn01 C00A 2.1372(18) . ?
P002 N003 1.7197(14) . ?
P002 N004 1.7033(14) . ?
P002 C006 1.8553(18) . ?
N003 C00B 1.438(2) . ?
N003 C00I 1.470(2) . ?
N004 C00E 1.439(2) . ?
N004 C00K 1.466(2) . ?
N005 C009 1.211(2) . ?
N005 C00F 1.420(2) . ?
C006 C009 1.312(3) . ?
C007 C00M 1.394(3) . ?
C007 C00P 1.398(3) . ?
C008 C00R 1.395(3) . ?
C008 C014 1.397(3) . ?
C00A C00Y 1.383(3) . ?
C00A C016 1.395(3) . ?
C00B C00C 1.411(3) . ?
C00B C00G 1.412(3) . ?
C00C C00S 1.515(3) . ?
C00C C00V 1.396(3) . ?
C00D C00F 1.401(3) . ?
C00D C00W 1.392(3) . ?
C00D C019 1.501(3) . ?
C00E C00J 1.410(3) . ?
C00E C00N 1.408(3) . ?
C00F C00Q 1.397(3) . ?
C00G C00L 1.519(3) . ?
C00G C00O 1.399(3) . ?
C00H H00H 0.9500 . ?
C00H C00N 1.396(2) . ?
C00H C00T 1.377(3) . ?
C00I H00A 0.9900 . ?
C00I H00B 0.9900 . ?
C00I C00K 1.521(2) . ?
C00J C017 1.518(3) . ?
C00J C01A 1.395(3) . ?
C00K H00C 0.9900 . ?
C00K H00D 0.9900 . ?
C00L H00L 1.0000 . ?
C00L C01J 1.528(3) . ?
C00L C01K 1.532(3) . ?
C00M H00M 0.9500 . ?
C00M C00X 1.391(3) . ?
C00N C011 1.520(3) . ?
C00O H00O 0.9500 . ?
C00O C012 1.382(3) . ?
C00P H00P 0.9500 . ?
C00P C00U 1.385(3) . ?
C00Q C015 1.390(3) . ?
C00Q C01E 1.499(3) . ?
C00R H00R 0.9500 . ?
C00R C010 1.383(3) . ?
C00S H00S 1.0000 . ?
C00S C01B 1.532(3) . ?
C00S C01L 1.534(3) . ?
C00T H00T 0.9500 . ?
C00T C01A 1.383(3) . ?
C00U H00U 0.9500 . ?
C00U C01C 1.384(3) . ?
C00V H00V 0.9500 . ?
C00V C012 1.380(3) . ?
C00W H00W 0.9500 . ?
C00W C018 1.384(3) . ?
C00X H00X 0.9500 . ?
C00X C01C 1.381(3) . ?
C00Y H00Y 0.9500 . ?
C00Y C01H 1.387(3) . ?
C00Z H00Z 0.9500 . ?
C00Z C01D 1.381(3) . ?
C00Z C01H 1.377(3) . ?
C010 H010 0.9500 . ?
C010 C01F 1.376(3) . ?
C011 H011 1.0000 . ?
C011 C013 1.532(3) . ?
C011 C01G 1.529(3) . ?
C012 H012 0.9500 . ?
C013 H01A 0.9800 . ?
C013 H01B 0.9800 . ?
C013 H01C 0.9800 . ?
C014 H014 0.9500 . ?
C014 C01I 1.390(3) . ?
C015 H015 0.9500 . ?
C015 C018 1.384(3) . ?
C016 H016 0.9500 . ?
C016 C01D 1.390(3) . ?
C017 H017 1.0000 . ?
C017 C01M 1.524(3) . ?
C017 C01N 1.530(3) . ?
C018 H018 0.9500 . ?
C019 H01D 0.9800 . ?
C019 H01E 0.9800 . ?
C019 H01F 0.9800 . ?
C01A H01G 0.9500 . ?
C01B H01H 0.9800 . ?
C01B H01I 0.9800 . ?
C01B H01J 0.9800 . ?
C01C H01K 0.9500 . ?
C01D H01L 0.9500 . ?
C01E H01M 0.9800 . ?
C01E H01N 0.9800 . ?
C01E H01O 0.9800 . ?
C01F H01P 0.9500 . ?
C01F C01I 1.384(3) . ?
C01G H01Q 0.9800 . ?
C01G H01R 0.9800 . ?
C01G H01S 0.9800 . ?
C01H H01T 0.9500 . ?
C01I H01U 0.9500 . ?
C01J H01V 0.9800 . ?
C01J H01W 0.9800 . ?
C01J H01X 0.9800 . ?
C01K H01Y 0.9800 . ?
C01K H 0.9800 . ?
C01K HA 0.9800 . ?
C01L H01Z 0.9800 . ?
C01L HB 0.9800 . ?
C01L HC 0.9800 . ?
C01M H01 0.9800 . ?
C01M HD 0.9800 . ?
C01M HE 0.9800 . ?
C01N H1 0.9800 . ?
C01N HF 0.9800 . ?
C01N HG 0.9800 . ?

loop_
_geom_torsion_atom_site_label_1
_geom_torsion_atom_site_label_2
_geom_torsion_atom_site_label_3
_geom_torsion_atom_site_label_4
_geom_torsion
_geom_torsion_site_symmetry_1
_geom_torsion_site_symmetry_2
_geom_torsion_site_symmetry_3
_geom_torsion_site_symmetry_4
_geom_torsion_publ_flag
Sn01 C007 C00M C00X -177.74(15) . . . . ?
Sn01 C007 C00P C00U 177.59(15) . . . . ?
Sn01 C008 C00R C010 178.01(15) . . . . ?
Sn01 C008 C014 C01I -178.71(15) . . . . ?
Sn01 C00A C00Y C01H -172.40(16) . . . . ?
Sn01 C00A C016 C01D 172.52(16) . . . . ?
P002 N003 C00B C00C -107.86(16) . . . . ?
P002 N003 C00B C00G 71.79(19) . . . . ?
P002 N003 C00I C00K 24.15(18) . . . . ?
P002 N004 C00E C00J -77.20(19) . . . . ?
P002 N004 C00E C00N 105.00(17) . . . . ?
P002 N004 C00K C00I 32.81(17) . . . . ?
N003 P002 N004 C00E 176.14(15) . . . . ?
N003 P002 N004 C00K -16.92(13) . . . . ?
N003 P002 C006 Sn01 -137.75(8) . . . . ?
N003 P002 C006 C009 39.56(17) . . . . ?
N003 C00B C00C C00S -3.9(2) . . . . ?
N003 C00B C00C C00V 177.10(16) . . . . ?
N003 C00B C00G C00L 3.2(3) . . . . ?
N003 C00B C00G C00O -177.58(16) . . . . ?
N003 C00I C00K N004 -33.66(18) . . . . ?
N004 P002 N003 C00B -153.93(14) . . . . ?
N004 P002 N003 C00I -5.30(13) . . . . ?
N004 P002 C006 Sn01 127.18(8) . . . . ?
N004 P002 C006 C009 -55.50(17) . . . . ?
N004 C00E C00J C017 3.6(2) . . . . ?
N004 C00E C00J C01A -174.04(16) . . . . ?
N004 C00E C00N C00H 173.18(15) . . . . ?
N004 C00E C00N C011 -9.9(2) . . . . ?
N005 C00F C00Q C015 176.63(17) . . . . ?
N005 C00F C00Q C01E -4.0(3) . . . . ?
C006 P002 N003 C00B 96.67(14) . . . . ?
C006 P002 N003 C00I -114.70(13) . . . . ?
C006 P002 N004 C00E -78.68(16) . . . . ?
C006 P002 N004 C00K 88.26(13) . . . . ?
C007 C00M C00X C01C 0.8(3) . . . . ?
C007 C00P C00U C01C -0.2(3) . . . . ?
C008 C00R C010 C01F 0.6(3) . . . . ?
C008 C014 C01I C01F 0.8(3) . . . . ?
C009 N005 C00F C00D -80.6(3) . . . . ?
C009 N005 C00F C00Q 105.2(3) . . . . ?
C00A C00Y C01H C00Z 0.2(3) . . . . ?
C00A C016 C01D C00Z -0.1(3) . . . . ?
C00B N003 C00I C00K 173.14(15) . . . . ?
C00B C00C C00S C01B 122.85(18) . . . . ?
C00B C00C C00S C01L -113.77(19) . . . . ?
C00B C00C C00V C012 1.4(3) . . . . ?
C00B C00G C00L C01J -121.88(19) . . . . ?
C00B C00G C00L C01K 113.7(2) . . . . ?
C00B C00G C00O C012 -0.3(3) . . . . ?
C00C C00B C00G C00L -177.14(16) . . . . ?
C00C C00B C00G C00O 2.1(3) . . . . ?
C00C C00V C012 C00O 0.3(3) . . . . ?
C00D C00F C00Q C015 2.6(3) . . . . ?
C00D C00F C00Q C01E -178.08(18) . . . . ?
C00D C00W C018 C015 0.2(3) . . . . ?
C00E N004 C00K C00I -159.41(15) . . . . ?
C00E C00J C017 C01M -90.1(2) . . . . ?
C00E C00J C017 C01N 145.17(19) . . . . ?
C00E C00J C01A C00T -0.3(3) . . . . ?
C00E C00N C011 C013 -115.22(19) . . . . ?
C00E C00N C011 C01G 120.89(18) . . . . ?
C00F C00D C00W C018 0.9(3) . . . . ?
C00F C00Q C015 C018 -1.5(3) . . . . ?
C00G C00B C00C C00S 176.45(16) . . . . ?
C00G C00B C00C C00V -2.6(3) . . . . ?
C00G C00O C012 C00V -0.8(3) . . . . ?
C00H C00N C011 C013 61.7(2) . . . . ?
C00H C00N C011 C01G -62.2(2) . . . . ?
C00H C00T C01A C00J -2.3(3) . . . . ?
C00I N003 C00B C00C 104.67(19) . . . . ?
C00I N003 C00B C00G -75.7(2) . . . . ?
C00J C00E C00N C00H -4.6(3) . . . . ?
C00J C00E C00N C011 172.31(16) . . . . ?
C00K N004 C00E C00J 116.51(18) . . . . ?
C00K N004 C00E C00N -61.3(2) . . . . ?
C00L C00G C00O C012 178.89(18) . . . . ?
C00M C007 C00P C00U 0.9(3) . . . . ?
C00M C00X C01C C00U 0.0(3) . . . . ?
C00N C00E C00J C017 -178.59(16) . . . . ?
C00N C00E C00J C01A 3.7(3) . . . . ?
C00N C00H C00T C01A 1.5(3) . . . . ?
C00O C00G C00L C01J 58.9(2) . . . . ?
C00O C00G C00L C01K -65.5(2) . . . . ?
C00P C007 C00M C00X -1.2(3) . . . . ?
C00P C00U C01C C00X -0.3(3) . . . . ?
C00Q C015 C018 C00W 0.1(3) . . . . ?
C00R C008 C014 C01I 0.1(3) . . . . ?
C00R C010 C01F C01I 0.3(3) . . . . ?
C00S C00C C00V C012 -177.68(18) . . . . ?
C00T C00H C00N C00E 1.9(3) . . . . ?
C00T C00H C00N C011 -175.09(17) . . . . ?
C00V C00C C00S C01B -58.2(2) . . . . ?
C00V C00C C00S C01L 65.2(2) . . . . ?
C00W C00D C00F N005 -176.23(17) . . . . ?
C00W C00D C00F C00Q -2.3(3) . . . . ?
C00Y C00A C016 C01D -0.8(3) . . . . ?
C010 C01F C01I C014 -1.0(3) . . . . ?
C014 C008 C00R C010 -0.8(3) . . . . ?
C016 C00A C00Y C01H 0.8(3) . . . . ?
C017 C00J C01A C00T -177.98(18) . . . . ?
C019 C00D C00F N005 4.9(3) . . . . ?
C019 C00D C00F C00Q 178.83(18) . . . . ?
C019 C00D C00W C018 179.76(19) . . . . ?
C01A C00J C017 C01M 87.5(2) . . . . ?
C01A C00J C017 C01N -37.2(3) . . . . ?
C01D C00Z C01H C00Y -1.1(3) . . . . ?
C01E C00Q C015 C018 179.18(19) . . . . ?
C01H C00Z C01D C016 1.1(3) . . . . ?
